data_7708332
loop_
_publ_author_name
'Uzelac, Marina'
'Yuan, Kang'
'Nichol, Gary Stephen'
'Ingleson, Michael James'

_publ_section_title
;
 Formation of a hydride containing amido-zincate using pinacolborane
;
_journal_name_full 'Dalton Transactions'
_journal_paper_doi 10.1039/D1DT02580E
_journal_year 2021
_chemical_formula_moiety '2(C40 H46 Li N3 O3 Zn)'
_chemical_formula_sum 'C80 H92 Li2 N6 O6 Zn2'
_chemical_formula_weight 1378.21
_space_group_crystal_system monoclinic
_space_group_IT_number 4
_space_group_name_Hall 'P 2yb'
_space_group_name_H-M_alt 'P 1 21 1'
_atom_sites_solution_hydrogens geom
_atom_sites_solution_primary dual
_audit_creation_date 2020-11-19
_audit_creation_method
;
Olex2 1.2
(compiled 2018.05.29 svn.r3508 for OlexSys, GUI svn.r5506)
;
_audit_update_record
;
2021-08-03 deposited with the CCDC.	2021-09-13 downloaded from the CCDC.
;
_cell_angle_alpha 90
_cell_angle_beta 99.2620(10)
_cell_angle_gamma 90
_cell_formula_units_Z 1
_cell_length_a 8.88420(10)
_cell_length_b 14.3691(2)
_cell_length_c 14.33240(10)
_cell_measurement_reflns_used 39147
_cell_measurement_temperature 120.00(10)
_cell_measurement_theta_max 75.6480
_cell_measurement_theta_min 4.3290
_cell_volume 1805.79(4)
_computing_cell_refinement 'CrysAlisPro 1.171.40.84a (Rigaku OD, 2020)'
_computing_data_collection 'CrysAlisPro 1.171.40.84a (Rigaku OD, 2020)'
_computing_data_reduction 'CrysAlisPro 1.171.40.84a (Rigaku OD, 2020)'
_computing_molecular_graphics 'Olex2 (Dolomanov et al., 2009)'
_computing_publication_material 'Olex2 (Dolomanov et al., 2009)'
_computing_structure_refinement 'ShelXL (Sheldrick, 2015)'
_computing_structure_solution 'ShelXT (Sheldrick, 2015)'
_diffrn_ambient_environment N~2~
_diffrn_ambient_temperature 120.00(10)
_diffrn_detector 'CCD plate'
_diffrn_detector_area_resol_mean 5.1574
_diffrn_detector_type Atlas
_diffrn_measured_fraction_theta_full 0.999
_diffrn_measured_fraction_theta_max 0.993
_diffrn_measurement_details
;
List of Runs (angles in degrees, time in seconds):

  # Type    Start    End  Width  t~exp~   \w     \q     \k     \f   Frames
#--------------------------------------------------------------------------
  1  \w   -116.00 -19.00   1.00    2.50    --  -41.67 -32.00 -58.00   97
  2  \w     19.00 116.00   1.00    2.50    --   41.67  32.00 100.00   97
  3  \w     88.00 178.00   1.00    7.50    --  111.00  32.00 100.00   90
  4  \w     37.00 134.00   1.00    7.50    --  111.00 -32.00 -58.00   97
  5  \w   -112.00 -15.00   1.00    2.50    --  -41.67 -57.00-120.00   97
  6  \w    -65.00  32.00   1.00    2.50    --  -41.67  32.00 100.00   97
  7  \w      5.00 120.00   1.00    2.50    --   41.67  19.00  60.00  115
  8  \w     61.00 128.00   1.00    2.50    --   41.67 178.00 120.00   67
  9  \w     61.00 128.00   1.00    2.50    --   41.67 178.00 -60.00   67
 10  \w     11.00  42.00   1.00    2.50    --   41.67  76.00 138.08   31
 11  \w     10.00  42.00   1.00    2.50    --   41.67  78.00  46.38   32
 12  \w    -32.00  65.00   1.00    2.50    --   41.67 -32.00 -58.00   97
 13  \w     14.00  42.00   1.00    2.50    --   46.00  80.00 -58.55   28
 14  \w     14.00  42.00   1.00    2.50    --   46.00  80.00 170.18   28
 15  \w     14.00  42.00   1.00    2.50    --   46.00  80.00-150.83   28
 16  \w     13.00  42.00   1.00    2.50    --   46.00  82.00  67.86   29
 17  \w     32.00 134.00   1.00    2.50    --   62.00  73.00  88.47  102
 18  \w     31.00 135.00   1.00    2.50    --   62.00  74.00 -14.63  104
 19  \w     31.00 135.00   1.00    2.50    --   62.00  74.00-121.50  104
 20  \w     31.00 135.00   1.00    2.50    --   62.00  74.00 166.96  104
 21  \w     35.00 139.00   1.00    2.50    --   66.00  74.00 -91.28  104
 22  \w     35.00 139.00   1.00    2.50    --   66.00  74.00 112.21  104
 23  \w     35.00 139.00   1.00    2.50    --   66.00  74.00 -49.16  104
 24  \w     36.00 138.00   1.00    2.50    --   66.00  73.00-168.34  102
 25  \w     40.00 142.00   1.00    2.50    --   70.00  72.00  37.29  102
 26  \w     40.00 142.00   1.00    2.50    --   70.00  72.00-119.50  102
 27  \w     39.00 143.00   1.00    2.50    --   70.00  74.00   9.82  104
 28  \w     46.00 144.00   1.00    2.50    --   74.00  61.00 -19.13   98
 29  \w     46.00 144.00   1.00    2.50    --   74.00  62.00 158.59   98
 30  \w     56.00  82.00   1.00    7.50    --   82.00  62.00  25.89   26
 31  \w     56.00  84.00   1.00    7.50    --   82.00  57.00  61.69   28
 32  \w     59.00  88.00   1.00    7.50    --   86.00  59.00 -80.75   29
 33  \w     60.00 100.00   1.00    7.50    --   86.00  65.00 110.04   40
 34  \w    112.00 162.00   1.00    7.50    --   90.00  72.00  71.33   50
 35  \w     60.00  89.00   1.00    7.50    --   90.00  72.00  71.33   29
 36  \w    134.00 159.00   1.00    7.50    --   90.00  57.00-125.67   25
 37  \w     64.00 127.00   1.00    7.50    --   90.00  57.00-125.67   63
 38  \w     61.00 130.00   1.00    7.50    --   90.00  72.00 176.15   69
 39  \w     65.00 152.00   1.00    7.50    --   94.00  71.00 -90.35   87
 40  \w     66.00  91.00   1.00    7.50    --   94.00  67.00 -19.84   25
 41  \w     76.00 102.00   1.00    7.50    --  106.00  71.00 -60.40   26
 42  \w     84.00 178.00   1.00    7.50    --  111.00  61.00-180.00   94
 43  \w     31.00 106.00   1.00    7.50    --  111.00 -94.00   0.00   75
 44  \w     41.00 112.00   1.00    7.50    --  111.00-125.00 150.00   71
 45  \w    135.00 168.00   1.00    7.50    --  111.00  70.00 125.34   33
 46  \w     75.00 112.00   1.00    7.50    --  111.00-125.00 -60.00   37
 47  \w     81.00 130.00   1.00    7.50    --  111.00  70.00 125.34   49
 48  \w    127.00 178.00   1.00    7.50    --  111.00  61.00   0.00   51
 49  \w     84.00 113.00   1.00    7.50    --  111.00  61.00   0.00   29
 50  \w     31.00 107.00   1.00    7.50    --  111.00 -94.00 150.00   76
 51  \w     88.00 119.00   1.00    7.50    --  111.00  61.00 -90.00   31
 52  \w     78.00 108.00   1.00    7.50    --  111.00-102.00  71.11   30
 53  \w     45.00 120.00   1.00    7.50    --  111.00 -45.00 150.00   75
 54  \w     62.00 136.00   1.00    7.50    --  111.00 -61.00 -30.00   74
 55  \w     84.00 162.00   1.00    7.50    --  111.00  61.00  60.00   78
 56  \w     83.00 128.00   1.00    7.50    --  111.00  61.00  90.00   45
 57  \w    111.00 176.00   1.00    7.50    --  111.00  61.00-150.00   65
 58  \w     83.00 110.00   1.00    7.50    --  111.00  61.00-150.00   27
 59  \w     83.00 132.00   1.00    7.50    --  111.00  61.00  30.00   49
 60  \w    129.00 168.00   1.00    7.50    --  111.00  63.00 -20.48   39
 61  \w     84.00 123.00   1.00    7.50    --  111.00  63.00 -20.48   39
 62  \w    130.00 157.00   1.00    7.50    --  111.00  61.00 120.00   27
 63  \w     83.00 173.00   1.00    7.50    --  111.00  61.00 150.00   90
 64  \w     87.00 129.00   1.00    7.50    --  111.00  45.00 -90.00   42
 65  \w     66.00 107.00   1.00    7.50    --  111.00 -94.00-150.00   41
 66  \w     83.00 109.00   1.00    7.50    --  111.00  61.00 120.00   26
 67  \w     31.00 107.00   1.00    7.50    --  111.00 -94.00 -60.00   76
 68  \w    129.00 178.00   1.00    7.50    --  111.00  55.00-124.68   49
 69  \w     85.00 112.00   1.00    7.50    --  111.00  55.00-124.68   27
 70  \w     53.00  93.00   1.00    7.50    --  111.00-125.00-150.00   40
 71  \w    142.00 172.00   1.00    7.50    --  111.00  45.00 -90.00   30
 72  \w     82.00 109.00   1.00    7.50    --  111.00  67.00  33.35   27
 73  \w    125.00 170.00   1.00    7.50    --  111.00  67.00  33.35   45
 74  \w    112.00 157.00   1.00    7.50    --  111.00  61.00 -30.00   45
 75  \w     84.00 109.00   1.00    7.50    --  111.00  61.00 -30.00   25
 76  \w     84.00 177.00   1.00    7.50    --  111.00  61.00 -60.00   93
 77  \w     31.00 103.00   1.00    7.50    --  111.00 -94.00 -30.00   72
;
_diffrn_measurement_device 'four-circle diffractometer'
_diffrn_measurement_device_type 'SuperNova, Dual, Cu at home/near, Atlas'
_diffrn_measurement_method '\w scans'
_diffrn_orient_matrix_type 'CrysAlisPro convention (1999,Acta A55,543-557)'
_diffrn_orient_matrix_UB_11 0.0245244000
_diffrn_orient_matrix_UB_12 -0.0409739000
_diffrn_orient_matrix_UB_13 -0.0956493000
_diffrn_orient_matrix_UB_21 -0.1729523000
_diffrn_orient_matrix_UB_22 -0.0164445000
_diffrn_orient_matrix_UB_23 -0.0265177000
_diffrn_orient_matrix_UB_31 -0.0185815000
_diffrn_orient_matrix_UB_32 0.0977442000
_diffrn_orient_matrix_UB_33 -0.0447509000
_diffrn_radiation_monochromator mirror
_diffrn_radiation_probe x-ray
_diffrn_radiation_type CuK\a
_diffrn_radiation_wavelength 1.54178
_diffrn_reflns_av_R_equivalents 0.0697
_diffrn_reflns_av_unetI/netI 0.0382
_diffrn_reflns_Laue_measured_fraction_full 0.999
_diffrn_reflns_Laue_measured_fraction_max 0.993
_diffrn_reflns_limit_h_max 11
_diffrn_reflns_limit_h_min -11
_diffrn_reflns_limit_k_max 18
_diffrn_reflns_limit_k_min -16
_diffrn_reflns_limit_l_max 17
_diffrn_reflns_limit_l_min -18
_diffrn_reflns_number 54236
_diffrn_reflns_point_group_measured_fraction_full 0.991
_diffrn_reflns_point_group_measured_fraction_max 0.973
_diffrn_reflns_theta_full 67.679
_diffrn_reflns_theta_max 76.206
_diffrn_reflns_theta_min 4.386
_diffrn_source 'micro-focus sealed X-ray tube'
_diffrn_source_type 'SuperNova (Cu) X-ray Source'
_exptl_absorpt_coefficient_mu 1.257
_exptl_absorpt_correction_T_max 0.7540
_exptl_absorpt_correction_T_min 0.6234
_exptl_absorpt_correction_type none
_exptl_absorpt_process_details
;
SADABS-2016/2 (Bruker,2016/2) was used for absorption correction.
wR2(int) was 0.1189 before and 0.0930 after correction.
The Ratio of minimum to maximum transmission is 0.8268.
The \l/2 correction factor is Not present.
;
_exptl_crystal_colour colourless
_exptl_crystal_colour_primary colourless
_exptl_crystal_density_diffrn 1.267
_exptl_crystal_description blade
_exptl_crystal_F_000 728
_exptl_crystal_recrystallization_method
'The material was recrystallised from a mixture of THF and hexane  by solvent layering'
_exptl_crystal_size_max 0.485
_exptl_crystal_size_mid 0.098
_exptl_crystal_size_min 0.076
_refine_diff_density_max 0.506
_refine_diff_density_min -0.371
_refine_diff_density_rms 0.042
_refine_ls_abs_structure_details
;
 Classical Flack method preferred over Parsons because s.u. lower.
;
_refine_ls_abs_structure_Flack -0.07(3)
_refine_ls_extinction_method none
_refine_ls_goodness_of_fit_ref 1.114
_refine_ls_hydrogen_treatment constr
_refine_ls_matrix_type full
_refine_ls_number_parameters 454
_refine_ls_number_reflns 7357
_refine_ls_number_restraints 1
_refine_ls_restrained_S_all 1.114
_refine_ls_R_factor_all 0.0505
_refine_ls_R_factor_gt 0.0494
_refine_ls_shift/su_max 0.000
_refine_ls_shift/su_mean 0.000
_refine_ls_structure_factor_coef Fsqd
_refine_ls_weighting_details 'w=1/[\s^2^(Fo^2^)+(0.0907P)^2^+0.3772P] where P=(Fo^2^+2Fc^2^)/3'
_refine_ls_weighting_scheme calc
_refine_ls_wR_factor_gt 0.1347
_refine_ls_wR_factor_ref 0.1359
_reflns_Friedel_coverage 0.881
_reflns_Friedel_fraction_full 0.982
_reflns_Friedel_fraction_max 0.951
_reflns_number_gt 7110
_reflns_number_total 7357
_reflns_threshold_expression 'I > 2\s(I)'
_cod_data_source_file d1dt02580e2.cif
_cod_data_source_block mi20022
_cod_database_code 7708332
_shelx_shelxl_version_number 2018/3
_chemical_oxdiff_formula 'C80 H88 Li2 N6 O6 Zn2 '
_chemical_oxdiff_usercomment '@ 120 K MU420'
_shelx_space_group_comment
;
The symmetry employed for this shelxl refinement is uniquely defined
by the following loop, which should always be used as a source of
symmetry information in preference to the above space-group names.
They are only intended as comments.
;
_olex2_refinement_description
;
1. Fixed Uiso
 At 1.2 times of:
  All C(H) groups, All C(H,H) groups, All C(H,H,H,H) groups
 At 1.5 times of:
  All C(H,H,H) groups
2. Others
 Sof(H30C)=Sof(H30D)=Sof(C31A)=Sof(H31C)=Sof(H31D)=Sof(C32A)=Sof(H32C)=
 Sof(H32D)=1-FVAR(1)
 Sof(H30A)=Sof(H30B)=Sof(C31)=Sof(H31A)=Sof(H31B)=Sof(C32)=Sof(H32A)=Sof(H32B)=
 FVAR(1)
3.a Secondary CH2 refined with riding coordinates:
 C29(H29A,H29B), C30(H30A,H30B), C30(H30C,H30D), C31(H31A,H31B), C31A(H31C,
 H31D), C32(H32A,H32B), C32A(H32C,H32D), C33(H33A,H33B), C34(H34A,H34B),
 C35(H35A,H35B), C36(H36A,H36B), C37(H37A,H37B), C38(H38A,H38B), C39(H39A,H39B),
  C40(H40A,H40B)
3.b Aromatic/amide H refined with riding coordinates:
 C2(H2), C3(H3), C4(H4), C5(H5), C7(H7), C8(H8), C9(H9), C10(H10), C14(H14),
 C15(H15), C17(H17), C18(H18), C23(H23), C24(H24), C26(H26), C27(H27)
3.c Idealised Me refined as rotating group:
 C19(H19A,H19B,H19C), C28(H28A,H28B,H28C)
;
_olex2_exptl_crystal_mounting_method 'The crystal was mounted on a MITIGEN holder in oil'
_olex2_submission_special_instructions 'No special instructions were received'
_oxdiff_exptl_absorpt_empirical_details
;
Empirical correction (ABSPACK) includes:
;
_oxdiff_exptl_absorpt_empirical_full_max 4.436
_oxdiff_exptl_absorpt_empirical_full_min 0.352

loop_
_space_group_symop_operation_xyz
'x, y, z'
'-x, y+1/2, -z'

loop_
_atom_site_label
_atom_site_type_symbol
_atom_site_fract_x
_atom_site_fract_y
_atom_site_fract_z
_atom_site_U_iso_or_equiv
_atom_site_adp_type
_atom_site_occupancy
_atom_site_site_symmetry_order
_atom_site_calc_flag
_atom_site_refinement_flags_posn
_atom_site_refinement_flags_adp
_atom_site_refinement_flags_occupancy
_atom_site_disorder_assembly
_atom_site_disorder_group
Zn1 Zn 0.64872(5) 0.49778(3) 0.71861(3) 0.04038(17) Uani 1 1 d . . . . .
O1 O 0.3141(4) 0.1825(3) 0.6146(3) 0.0659(11) Uani 1 1 d . . . . .
N1 N 0.4892(4) 0.3049(3) 0.7840(2) 0.0405(7) Uani 1 1 d . . . . .
C1 C 0.3888(4) 0.3727(3) 0.7475(3) 0.0415(8) Uani 1 1 d . . . . .
Li1 Li 0.4403(8) 0.1736(6) 0.7368(5) 0.0446(15) Uani 1 1 d . . . . .
O2 O 0.3316(4) 0.0970(2) 0.8162(2) 0.0513(7) Uani 1 1 d . . . . .
N2 N 0.4268(4) 0.4585(3) 0.7222(2) 0.0409(7) Uani 1 1 d . . . . .
C2 C 0.3165(5) 0.5194(3) 0.6865(3) 0.0511(11) Uani 1 1 d . . . . .
H2 H 0.346031 0.578696 0.670846 0.061 Uiso 1 1 calc R . . . .
O3 O 0.6149(3) 0.1075(3) 0.6984(2) 0.0482(7) Uani 1 1 d . . . . .
N3 N 0.7172(4) 0.3980(3) 0.8202(2) 0.0376(7) Uani 1 1 d . . . . .
C3 C 0.1638(5) 0.4992(5) 0.6721(3) 0.0585(12) Uani 1 1 d . . . . .
H3 H 0.091750 0.542894 0.646394 0.070 Uiso 1 1 calc R . . . .
C4 C 0.1208(5) 0.4110(5) 0.6971(4) 0.0614(14) Uani 1 1 d . . . . .
H4 H 0.018312 0.394398 0.688430 0.074 Uiso 1 1 calc R . . . .
C5 C 0.2311(5) 0.3483(4) 0.7351(3) 0.0541(11) Uani 1 1 d . . . . .
H5 H 0.202578 0.289390 0.752732 0.065 Uiso 1 1 calc R . . . .
C6 C 0.6368(4) 0.3191(3) 0.8260(3) 0.0365(8) Uani 1 1 d . . . . .
C7 C 0.8621(5) 0.4039(3) 0.8679(3) 0.0450(9) Uani 1 1 d . . . . .
H7 H 0.914829 0.459297 0.864285 0.054 Uiso 1 1 calc R . . . .
C8 C 0.9350(5) 0.3331(4) 0.9210(3) 0.0491(10) Uani 1 1 d . . . . .
H8 H 1.034742 0.339720 0.951920 0.059 Uiso 1 1 calc R . . . .
C9 C 0.8543(5) 0.2507(4) 0.9270(3) 0.0458(9) Uani 1 1 d . . . . .
H9 H 0.899840 0.201020 0.962352 0.055 Uiso 1 1 calc R . . . .
C10 C 0.7070(5) 0.2435(3) 0.8803(3) 0.0421(9) Uani 1 1 d . . . . .
H10 H 0.652858 0.188589 0.884269 0.050 Uiso 1 1 calc R . . . .
C11 C 0.6993(5) 0.4464(3) 0.5998(3) 0.0414(8) Uani 1 1 d . . . . .
C12 C 0.7259(4) 0.4097(3) 0.5282(3) 0.0389(8) Uani 1 1 d . . . . .
C13 C 0.7595(5) 0.3669(3) 0.4432(3) 0.0364(7) Uani 1 1 d . . . . .
C14 C 0.9039(5) 0.3750(3) 0.4175(3) 0.0428(9) Uani 1 1 d . . . . .
H14 H 0.978737 0.409844 0.454802 0.051 Uiso 1 1 calc R . . . .
C15 C 0.9369(5) 0.3315(4) 0.3367(3) 0.0490(10) Uani 1 1 d . . . . .
H15 H 1.034394 0.337114 0.321518 0.059 Uiso 1 1 calc R . . . .
C16 C 0.8292(5) 0.2801(3) 0.2784(3) 0.0467(9) Uani 1 1 d . . . . .
C17 C 0.6851(5) 0.2734(3) 0.3025(3) 0.0456(9) Uani 1 1 d . . . . .
H17 H 0.610043 0.239914 0.263712 0.055 Uiso 1 1 calc R . . . .
C18 C 0.6504(5) 0.3157(3) 0.3835(3) 0.0414(9) Uani 1 1 d . . . . .
H18 H 0.552611 0.309861 0.398198 0.050 Uiso 1 1 calc R . . . .
C19 C 0.8684(7) 0.2310(4) 0.1919(4) 0.0643(13) Uani 1 1 d . . . . .
H19A H 0.907814 0.170131 0.209321 0.096 Uiso 1 1 calc GR . . . .
H19B H 0.943983 0.266330 0.166318 0.096 Uiso 1 1 calc GR . . . .
H19C H 0.778401 0.225435 0.145210 0.096 Uiso 1 1 calc GR . . . .
C20 C 0.6790(6) 0.6235(4) 0.7733(3) 0.0510(10) Uani 1 1 d . . . . .
C21 C 0.6842(6) 0.6981(3) 0.8134(3) 0.0485(10) Uani 1 1 d . . . . .
C22 C 0.6825(5) 0.7827(3) 0.8672(3) 0.0423(9) Uani 1 1 d . . . . .
C23 C 0.7626(5) 0.8617(3) 0.8482(3) 0.0477(9) Uani 1 1 d . . . . .
H23 H 0.816638 0.861429 0.797781 0.057 Uiso 1 1 calc R . . . .
C24 C 0.7629(5) 0.9409(3) 0.9037(3) 0.0473(9) Uani 1 1 d . . . . .
H24 H 0.817716 0.992928 0.889908 0.057 Uiso 1 1 calc R . . . .
C25 C 0.6833(5) 0.9442(3) 0.9793(3) 0.0458(9) Uani 1 1 d . . . . .
C26 C 0.6010(6) 0.8665(4) 0.9964(3) 0.0527(11) Uani 1 1 d . . . . .
H26 H 0.545485 0.867195 1.046201 0.063 Uiso 1 1 calc R . . . .
C27 C 0.5992(7) 0.7873(3) 0.9410(3) 0.0527(10) Uani 1 1 d . . . . .
H27 H 0.541117 0.736361 0.953612 0.063 Uiso 1 1 calc R . . . .
C28 C 0.6902(8) 1.0281(4) 1.0431(4) 0.0609(13) Uani 1 1 d . . . . .
H28A H 0.789235 1.031707 1.081372 0.091 Uiso 1 1 calc GR . . . .
H28B H 0.613897 1.022637 1.083232 0.091 Uiso 1 1 calc GR . . . .
H28C H 0.671953 1.083425 1.005428 0.091 Uiso 1 1 calc GR . . . .
C29 C 0.1631(6) 0.1474(4) 0.5809(4) 0.0633(15) Uani 1 1 d . . . . .
H29A H 0.087689 0.182082 0.608657 0.076 Uiso 1 1 calc R . . . .
H29B H 0.155990 0.082252 0.597305 0.076 Uiso 1 1 calc R . . . .
C30 C 0.1376(6) 0.1594(5) 0.4764(4) 0.0624(13) Uani 1 1 d . . . . .
H30A H 0.031521 0.172491 0.451982 0.075 Uiso 0.53(2) 1 calc R . P A 1
H30B H 0.170007 0.104957 0.444880 0.075 Uiso 0.53(2) 1 calc R . P A 1
H30C H 0.055335 0.202823 0.456048 0.075 Uiso 0.47(2) 1 calc R . P A 2
H30D H 0.114709 0.100426 0.444337 0.075 Uiso 0.47(2) 1 calc R . P A 2
C31 C 0.2459(13) 0.2487(12) 0.4656(7) 0.055(4) Uani 0.53(2) 1 d . . P A 1
H31A H 0.267307 0.255489 0.401708 0.066 Uiso 0.53(2) 1 calc R . P A 1
H31B H 0.203411 0.306101 0.485717 0.066 Uiso 0.53(2) 1 calc R . P A 1
C31A C 0.2869(13) 0.1972(11) 0.4589(7) 0.047(3) Uani 0.47(2) 1 d . . P A 2
H31C H 0.274651 0.235745 0.402661 0.057 Uiso 0.47(2) 1 calc R . P A 2
H31D H 0.358660 0.147586 0.452554 0.057 Uiso 0.47(2) 1 calc R . P A 2
C32 C 0.3818(15) 0.2174(14) 0.5327(9) 0.055(3) Uani 0.53(2) 1 d . . P A 1
H32A H 0.451240 0.268712 0.551113 0.065 Uiso 0.53(2) 1 calc R . P A 1
H32B H 0.435755 0.168359 0.505419 0.065 Uiso 0.53(2) 1 calc R . P A 1
C32A C 0.3384(15) 0.2549(9) 0.5483(7) 0.038(3) Uani 0.47(2) 1 d . . P A 2
H32C H 0.444436 0.273694 0.554588 0.045 Uiso 0.47(2) 1 calc R . P A 2
H32D H 0.274222 0.308873 0.552323 0.045 Uiso 0.47(2) 1 calc R . P A 2
C33 C 0.2196(8) 0.1328(4) 0.8710(4) 0.0671(14) Uani 1 1 d . . . . .
H33A H 0.122137 0.142711 0.830793 0.081 Uiso 1 1 calc R . . . .
H33B H 0.253705 0.191217 0.901135 0.081 Uiso 1 1 calc R . . . .
C34 C 0.2069(9) 0.0598(5) 0.9428(5) 0.0726(16) Uani 1 1 d . . . . .
H34A H 0.110010 0.063743 0.965651 0.087 Uiso 1 1 calc R . . . .
H34B H 0.289190 0.064536 0.996010 0.087 Uiso 1 1 calc R . . . .
C35 C 0.2184(8) -0.0289(4) 0.8877(5) 0.0719(16) Uani 1 1 d . . . . .
H35A H 0.118476 -0.049121 0.856870 0.086 Uiso 1 1 calc R . . . .
H35B H 0.264501 -0.078280 0.928820 0.086 Uiso 1 1 calc R . . . .
C36 C 0.3198(5) -0.0031(4) 0.8144(3) 0.0548(10) Uani 1 1 d . . . . .
H36A H 0.419829 -0.031241 0.830664 0.066 Uiso 1 1 calc R . . . .
H36B H 0.274235 -0.024432 0.751994 0.066 Uiso 1 1 calc R . . . .
C37 C 0.5784(6) 0.0197(3) 0.6498(3) 0.0523(11) Uani 1 1 d . . . . .
H37A H 0.474743 0.020738 0.615906 0.063 Uiso 1 1 calc R . . . .
H37B H 0.587994 -0.031225 0.694783 0.063 Uiso 1 1 calc R . . . .
C38 C 0.6895(7) 0.0079(5) 0.5821(4) 0.0693(14) Uani 1 1 d . . . . .
H38A H 0.640121 -0.018784 0.522858 0.083 Uiso 1 1 calc R . . . .
H38B H 0.773994 -0.031678 0.608796 0.083 Uiso 1 1 calc R . . . .
C39 C 0.7435(8) 0.1062(6) 0.5678(4) 0.0742(17) Uani 1 1 d . . . . .
H39A H 0.675527 0.137721 0.517940 0.089 Uiso 1 1 calc R . . . .
H39B H 0.845925 0.106337 0.552343 0.089 Uiso 1 1 calc R . . . .
C40 C 0.7398(6) 0.1514(5) 0.6630(4) 0.0658(15) Uani 1 1 d . . . . .
H40A H 0.834910 0.140884 0.705397 0.079 Uiso 1 1 calc R . . . .
H40B H 0.722997 0.217928 0.655986 0.079 Uiso 1 1 calc R . . . .

loop_
_atom_site_aniso_label
_atom_site_aniso_U_11
_atom_site_aniso_U_22
_atom_site_aniso_U_33
_atom_site_aniso_U_23
_atom_site_aniso_U_13
_atom_site_aniso_U_12
Zn1 0.0486(3) 0.0380(3) 0.0354(3) -0.0048(2) 0.00924(18) 0.0022(2)
O1 0.0493(18) 0.090(3) 0.053(2) 0.0253(19) -0.0081(15) -0.0225(18)
N1 0.0346(14) 0.0461(19) 0.0406(16) 0.0054(14) 0.0052(12) 0.0014(13)
C1 0.0364(17) 0.054(2) 0.0341(17) -0.0002(16) 0.0065(13) 0.0059(16)
Li1 0.037(3) 0.050(4) 0.046(4) 0.009(3) 0.007(3) -0.002(3)
O2 0.0587(18) 0.0453(18) 0.0534(17) 0.0035(14) 0.0193(14) -0.0075(14)
N2 0.0424(16) 0.0472(18) 0.0327(15) -0.0013(13) 0.0049(12) 0.0100(14)
C2 0.060(2) 0.052(3) 0.041(2) 0.0025(16) 0.0069(17) 0.0209(19)
O3 0.0446(14) 0.0568(19) 0.0438(15) -0.0076(14) 0.0091(12) -0.0065(13)
N3 0.0376(15) 0.0440(18) 0.0315(15) -0.0047(13) 0.0060(12) 0.0029(13)
C3 0.053(2) 0.077(3) 0.044(2) 0.004(3) 0.0029(16) 0.030(3)
C4 0.0368(19) 0.097(4) 0.050(2) 0.002(3) 0.0059(17) 0.016(2)
C5 0.0350(19) 0.074(3) 0.053(2) 0.011(2) 0.0076(16) 0.0060(19)
C6 0.0371(17) 0.045(2) 0.0279(16) -0.0026(14) 0.0073(13) 0.0039(15)
C7 0.0399(18) 0.055(3) 0.040(2) -0.0091(17) 0.0043(15) -0.0038(17)
C8 0.0381(18) 0.070(3) 0.0366(19) -0.009(2) -0.0018(15) 0.0034(19)
C9 0.045(2) 0.058(3) 0.0331(18) -0.0023(17) 0.0012(15) 0.0120(18)
C10 0.0421(19) 0.047(2) 0.0363(19) 0.0007(17) 0.0046(15) 0.0021(17)
C11 0.0483(19) 0.040(2) 0.0377(19) -0.0008(16) 0.0117(15) 0.0012(16)
C12 0.0432(18) 0.036(2) 0.0376(19) 0.0007(15) 0.0082(14) 0.0005(15)
C13 0.0438(18) 0.0331(19) 0.0331(17) 0.0009(13) 0.0088(14) 0.0003(14)
C14 0.044(2) 0.044(2) 0.0408(19) -0.0079(17) 0.0095(15) -0.0087(16)
C15 0.049(2) 0.056(3) 0.045(2) -0.0092(19) 0.0183(17) -0.0025(18)
C16 0.062(2) 0.042(2) 0.038(2) -0.0059(16) 0.0144(18) -0.0038(18)
C17 0.059(2) 0.039(2) 0.039(2) -0.0056(16) 0.0061(17) -0.0094(17)
C18 0.045(2) 0.039(2) 0.041(2) 0.0019(16) 0.0102(16) -0.0061(16)
C19 0.084(3) 0.061(3) 0.052(3) -0.020(2) 0.023(2) -0.005(3)
C20 0.060(3) 0.047(3) 0.045(2) -0.0036(19) 0.0068(19) -0.001(2)
C21 0.057(2) 0.045(3) 0.042(2) -0.0039(18) 0.0025(18) 0.0058(19)
C22 0.051(2) 0.036(2) 0.0375(19) -0.0011(16) -0.0006(16) 0.0048(16)
C23 0.049(2) 0.050(3) 0.045(2) -0.0022(18) 0.0116(17) 0.0023(18)
C24 0.051(2) 0.043(2) 0.047(2) -0.0021(18) 0.0052(17) -0.0032(18)
C25 0.062(2) 0.039(2) 0.0334(19) 0.0006(16) -0.0021(16) 0.0016(18)
C26 0.076(3) 0.048(3) 0.038(2) 0.0018(17) 0.0174(19) -0.001(2)
C27 0.076(3) 0.041(2) 0.042(2) 0.0017(17) 0.012(2) -0.008(2)
C28 0.091(4) 0.043(3) 0.047(2) -0.0066(19) 0.009(2) 0.004(2)
C29 0.051(3) 0.065(3) 0.067(3) 0.015(3) -0.011(2) -0.023(2)
C30 0.051(2) 0.077(4) 0.056(3) -0.020(3) 0.000(2) -0.010(2)
C31 0.050(5) 0.063(9) 0.051(5) 0.013(5) 0.005(4) -0.006(5)
C31A 0.048(5) 0.055(8) 0.037(4) -0.007(4) 0.000(4) 0.012(5)
C32 0.047(6) 0.070(9) 0.047(5) 0.006(5) 0.008(4) -0.007(5)
C32A 0.041(5) 0.037(6) 0.035(5) -0.004(4) 0.010(4) -0.005(4)
C33 0.087(4) 0.058(3) 0.063(3) -0.004(2) 0.030(3) -0.006(3)
C34 0.094(4) 0.066(4) 0.066(3) -0.006(3) 0.038(3) -0.013(3)
C35 0.088(4) 0.054(3) 0.083(4) 0.005(3) 0.043(3) -0.008(3)
C36 0.062(2) 0.044(2) 0.064(2) 0.011(3) 0.0248(19) 0.004(3)
C37 0.061(2) 0.050(3) 0.046(2) -0.0076(17) 0.0089(18) -0.0026(18)
C38 0.078(3) 0.073(4) 0.063(3) -0.010(3) 0.027(2) 0.005(3)
C39 0.077(4) 0.094(5) 0.057(3) -0.016(3) 0.026(3) -0.026(3)
C40 0.049(2) 0.094(4) 0.056(3) -0.018(3) 0.015(2) -0.022(3)

loop_
_atom_type_symbol
_atom_type_description
_atom_type_scat_dispersion_real
_atom_type_scat_dispersion_imag
_atom_type_scat_source
C C 0.0181 0.0091 'International Tables Vol C Tables 4.2.6.8 and 6.1.1.4'
H H 0.0000 0.0000 'International Tables Vol C Tables 4.2.6.8 and 6.1.1.4'
Li Li 0.0008 0.0003 'International Tables Vol C Tables 4.2.6.8 and 6.1.1.4'
N N 0.0311 0.0180 'International Tables Vol C Tables 4.2.6.8 and 6.1.1.4'
O O 0.0492 0.0322 'International Tables Vol C Tables 4.2.6.8 and 6.1.1.4'
Zn Zn -1.5491 0.6778 'International Tables Vol C Tables 4.2.6.8 and 6.1.1.4'

loop_
_exptl_crystal_face_index_h
_exptl_crystal_face_index_k
_exptl_crystal_face_index_l
_exptl_crystal_face_perp_dist
0 0 -1 0.0345
0 0 1 0.0418
0 1 0 0.2442
0 -1 0 0.2405
-1 0 0 0.0545
1 0 0 0.0380
0 4 8 0.1016
0 -4 -8 0.0902
1 0 -2 0.0342
-1 0 2 0.0529
1 0 2 0.0368
-1 0 -2 0.0457

loop_
_geom_angle_atom_site_label_1
_geom_angle_atom_site_label_2
_geom_angle_atom_site_label_3
_geom_angle
_geom_angle_site_symmetry_1
_geom_angle_site_symmetry_3
_geom_angle_publ_flag
N2 Zn1 N3 88.12(14) . . ?
C11 Zn1 N2 105.71(15) . . ?
C11 Zn1 N3 105.47(15) . . ?
C20 Zn1 N2 108.13(18) . . ?
C20 Zn1 N3 110.51(18) . . ?
C20 Zn1 C11 130.60(19) . . ?
C29 O1 Li1 130.9(4) . . ?
C29 O1 C32 109.0(5) . . ?
C29 O1 C32A 105.1(5) . . ?
C32 O1 Li1 119.3(5) . . ?
C32A O1 Li1 121.3(5) . . ?
C1 N1 Li1 116.3(3) . . ?
C1 N1 C6 125.6(4) . . ?
C6 N1 Li1 115.1(3) . . ?
N1 C1 C5 116.1(4) . . ?
N2 C1 N1 125.5(4) . . ?
N2 C1 C5 118.4(4) . . ?
O1 Li1 N1 107.7(4) . . ?
O1 Li1 O2 107.4(4) . . ?
O1 Li1 O3 98.5(4) . . ?
O2 Li1 N1 115.5(4) . . ?
O2 Li1 O3 112.2(4) . . ?
O3 Li1 N1 113.9(4) . . ?
C33 O2 Li1 124.2(4) . . ?
C36 O2 Li1 126.5(4) . . ?
C36 O2 C33 107.9(4) . . ?
C1 N2 Zn1 122.7(3) . . ?
C1 N2 C2 119.9(4) . . ?
C2 N2 Zn1 116.9(3) . . ?
N2 C2 C3 124.1(5) . . ?
C37 O3 Li1 115.3(4) . . ?
C40 O3 Li1 125.0(4) . . ?
C40 O3 C37 109.7(4) . . ?
C6 N3 Zn1 121.9(3) . . ?
C6 N3 C7 119.2(4) . . ?
C7 N3 Zn1 117.4(3) . . ?
C2 C3 C4 117.5(4) . . ?
C5 C4 C3 119.4(5) . . ?
C4 C5 C1 120.7(5) . . ?
N1 C6 C10 115.6(4) . . ?
N3 C6 N1 125.3(4) . . ?
N3 C6 C10 119.1(4) . . ?
N3 C7 C8 124.0(4) . . ?
C7 C8 C9 117.6(4) . . ?
C10 C9 C8 119.6(4) . . ?
C9 C10 C6 120.5(4) . . ?
C12 C11 Zn1 175.9(4) . . ?
C11 C12 C13 179.2(5) . . ?
C14 C13 C12 120.8(4) . . ?
C18 C13 C12 121.8(4) . . ?
C18 C13 C14 117.4(4) . . ?
C15 C14 C13 120.6(4) . . ?
C16 C15 C14 121.8(4) . . ?
C15 C16 C17 117.8(4) . . ?
C15 C16 C19 121.1(4) . . ?
C17 C16 C19 121.1(4) . . ?
C16 C17 C18 121.1(4) . . ?
C17 C18 C13 121.2(4) . . ?
C21 C20 Zn1 172.1(5) . . ?
C20 C21 C22 174.7(6) . . ?
C23 C22 C21 122.3(4) . . ?
C27 C22 C21 120.1(4) . . ?
C27 C22 C23 117.6(4) . . ?
C22 C23 C24 120.8(4) . . ?
C25 C24 C23 121.3(4) . . ?
C24 C25 C28 121.6(4) . . ?
C26 C25 C24 117.7(4) . . ?
C26 C25 C28 120.7(4) . . ?
C25 C26 C27 121.3(4) . . ?
C26 C27 C22 121.2(5) . . ?
O1 C29 C30 106.2(4) . . ?
C29 C30 C31 101.0(5) . . ?
C29 C30 C31A 102.5(5) . . ?
C32 C31 C30 97.5(10) . . ?
C30 C31A C32A 102.1(9) . . ?
C31 C32 O1 102.9(10) . . ?
O1 C32A C31A 96.0(9) . . ?
O2 C33 C34 105.0(5) . . ?
C33 C34 C35 102.3(5) . . ?
C34 C35 C36 104.5(5) . . ?
O2 C36 C35 106.1(4) . . ?
O3 C37 C38 106.8(4) . . ?
C37 C38 C39 103.8(5) . . ?
C38 C39 C40 102.9(5) . . ?
O3 C40 C39 105.1(4) . . ?

loop_
_geom_bond_atom_site_label_1
_geom_bond_atom_site_label_2
_geom_bond_distance
_geom_bond_site_symmetry_2
_geom_bond_publ_flag
Zn1 N2 2.059(4) . ?
Zn1 N3 2.064(4) . ?
Zn1 C11 1.973(4) . ?
Zn1 C20 1.971(5) . ?
O1 Li1 1.926(8) . ?
O1 C29 1.442(6) . ?
O1 C32 1.489(12) . ?
O1 C32A 1.448(11) . ?
N1 C1 1.367(5) . ?
N1 Li1 2.028(9) . ?
N1 C6 1.367(5) . ?
C1 N2 1.344(6) . ?
C1 C5 1.427(6) . ?
Li1 O2 1.946(8) . ?
Li1 O3 1.971(8) . ?
O2 C33 1.457(7) . ?
O2 C36 1.443(7) . ?
N2 C2 1.351(5) . ?
C2 C3 1.370(7) . ?
O3 C37 1.452(6) . ?
O3 C40 1.438(6) . ?
N3 C6 1.350(6) . ?
N3 C7 1.359(5) . ?
C3 C4 1.387(10) . ?
C4 C5 1.377(7) . ?
C6 C10 1.421(6) . ?
C7 C8 1.369(7) . ?
C8 C9 1.393(7) . ?
C9 C10 1.375(6) . ?
C11 C12 1.209(6) . ?
C12 C13 1.439(6) . ?
C13 C14 1.396(6) . ?
C13 C18 1.394(6) . ?
C14 C15 1.387(6) . ?
C15 C16 1.379(6) . ?
C16 C17 1.382(7) . ?
C16 C19 1.515(6) . ?
C17 C18 1.389(6) . ?
C20 C21 1.213(7) . ?
C21 C22 1.442(6) . ?
C22 C23 1.389(7) . ?
C22 C27 1.387(7) . ?
C23 C24 1.389(7) . ?
C24 C25 1.387(6) . ?
C25 C26 1.378(7) . ?
C25 C28 1.510(6) . ?
C26 C27 1.386(7) . ?
C29 C30 1.488(8) . ?
C30 C31 1.626(12) . ?
C30 C31A 1.491(12) . ?
C31 C32 1.487(19) . ?
C31A C32A 1.532(17) . ?
C33 C34 1.487(9) . ?
C34 C35 1.513(9) . ?
C35 C36 1.535(7) . ?
C37 C38 1.501(7) . ?
C38 C39 1.516(11) . ?
C39 C40 1.517(8) . ?

loop_
_exptl_oxdiff_crystal_face_indexfrac_h
_exptl_oxdiff_crystal_face_indexfrac_k
_exptl_oxdiff_crystal_face_indexfrac_l
_exptl_oxdiff_crystal_face_x
_exptl_oxdiff_crystal_face_y
_exptl_oxdiff_crystal_face_z
-0.0002 -0.0000 -0.9995 0.0956 0.0265 0.0447
0.0002 0.0000 0.9995 -0.0956 -0.0265 -0.0447
-0.0000 1.0007 0.0003 -0.0410 -0.0165 0.0978
0.0000 -1.0007 -0.0003 0.0410 0.0165 -0.0978
-1.0000 0.0001 0.0009 -0.0246 0.1729 0.0186
1.0000 -0.0001 -0.0009 0.0246 -0.1729 -0.0186
-0.0026 3.9160 8.3421 -0.9584 -0.2852 0.0095
-0.0021 -3.7617 -8.4093 0.9584 0.2852 0.0087
0.9996 -0.0001 -1.9999 0.2158 -0.1198 0.0709
-0.9996 0.0001 1.9999 -0.2158 0.1198 -0.0709
1.0004 -0.0001 1.9981 -0.1666 -0.2260 -0.1080
-1.0004 0.0001 -1.9981 0.1666 0.2260 0.1080
